data_4115130
loop_
_publ_author_name
'Tram Hoang'
'Joseph W. Lauher'
'Frank W. Fowler'

_publ_section_title
;
 The Topochemical 1,6-Polymerization of a Triene
;
_journal_name_full 'Journal of the American Chemical Society'
_journal_page_first 10656
_journal_page_last 10657
_journal_paper_doi 10.1021/ja027444a
_journal_volume 124
_journal_year 2002
_chemical_formula_moiety 'C20 H18 N2 O4'
_chemical_formula_sum 'C20 H18 N2 O4'
_chemical_formula_weight 350.37
_space_group_IT_number 14
_symmetry_cell_setting monoclinic
_symmetry_Int_Tables_number 14
_symmetry_space_group_name_Hall '-P 2ybc'
_symmetry_space_group_name_H-M 'P 1 21/c 1'
_cell_angle_alpha 90
_cell_angle_beta 113.89(2)
_cell_angle_gamma 90
_cell_formula_units_Z 2
_cell_length_a 11.183(4)
_cell_length_b 7.204(2)
_cell_length_c 11.683(4)
_cell_measurement_reflns_used 0
_cell_measurement_temperature 296.2
_cell_measurement_theta_max 0.0
_cell_measurement_theta_min 0.0
_cell_volume 860.6(5)
_diffrn_orient_matrix_UB_11 0.00000
_diffrn_orient_matrix_UB_12 0.00000
_diffrn_orient_matrix_UB_13 0.00000
_diffrn_orient_matrix_UB_21 0.00000
_diffrn_orient_matrix_UB_22 0.00000
_diffrn_orient_matrix_UB_23 0.00000
_diffrn_orient_matrix_UB_31 0.00000
_diffrn_orient_matrix_UB_32 0.00000
_diffrn_orient_matrix_UB_33 0.00000
_diffrn_reflns_av_R_equivalents 0.0707
_diffrn_reflns_av_sigmaI/netI 0.175
_diffrn_reflns_limit_h_max 8
_diffrn_reflns_limit_h_min -12
_diffrn_reflns_limit_k_max 8
_diffrn_reflns_limit_k_min -8
_diffrn_reflns_limit_l_max 12
_diffrn_reflns_limit_l_min -12
_diffrn_reflns_number 3712
_diffrn_reflns_reduction_process 'Lp corrections applied'
_diffrn_reflns_theta_max 23.37
_diffrn_reflns_theta_min 1.90
_exptl_absorpt_coefficient_mu 0.095
_exptl_absorpt_correction_type none
_exptl_crystal_colour brown
_exptl_crystal_density_diffrn 1.352
_exptl_crystal_F_000 368.00
_exptl_crystal_size_max 0.20
_exptl_crystal_size_mid 0.30
_exptl_crystal_size_min 0.40
_refine_diff_density_max 0.23
_refine_diff_density_min -0.23
_refine_ls_extinction_method none
_refine_ls_goodness_of_fit_all 3.121
_refine_ls_goodness_of_fit_ref 3.120
_refine_ls_hydrogen_treatment noref
_refine_ls_matrix_type full
_refine_ls_number_constraints 0
_refine_ls_number_parameters 98
_refine_ls_number_reflns 233
_refine_ls_number_restraints 0
_refine_ls_R_factor_all 0.0874
_refine_ls_R_factor_gt 0.0870
_refine_ls_shift/su_max 0.1900
_refine_ls_shift/su_mean 0.0530
_refine_ls_structure_factor_coef F
_refine_ls_weighting_details 'w = 1/[\s^2^(Fo) + 0.00002|Fo|^2^]'
_refine_ls_weighting_scheme sigma
_refine_ls_wR_factor_all 0.0477
_refine_ls_wR_factor_ref 0.0480
_reflns_number_gt 333
_reflns_number_total 1357
_reflns_threshold_expression I>2.00\s(I)
_cod_data_source_file ja027444a_s2_2.cif
_cod_data_source_block '_Trams_polymer_a'
_cod_depositor_comments
;
Removing '_atom_site_refinement_flags' tag from the 6th loop position and 
adding '_atom_site_calc_flag' tag at the 8th loop position in 'atom_site' 
loop in accordance to data.

Antanas Vaitkus,
2015-03-25
;
_cod_original_sg_symbol_H-M 'P 21/c'
_cod_original_formula_sum 'C20 H18 N2 O4'
_cod_database_code 4115130

loop_
_symmetry_equiv_pos_as_xyz
'   +x,   +y,   +z'
'   -x,1/2+y,1/2-z'
'   -x,   -y,   -z'
'   +x,1/2-y,1/2+z'

loop_
_atom_site_label
_atom_site_fract_x
_atom_site_fract_y
_atom_site_fract_z
_atom_site_U_iso_or_equiv
_atom_site_occupancy
_atom_site_adp_type
_atom_site_calc_flag
O(1) 0.2636(8) -0.2585(12) 0.6518(10) 0.159(4) 1.000 Uani d
O(2) 0.2941(7) -0.0399(10) 0.5337(8) 0.114(4) 1.000 Uani d
N(1) -0.1652(11) -0.190(2) 0.2784(13) 0.129(7) 1.000 Uani d
C(1) 0.5006(11) 0.070(2) 0.5567(12) 0.115(5) 1.000 Uiso d
C(2) 0.4542(9) 0.262(2) 0.5037(8) 0.095(4) 1.000 Uiso d
C(3) 0.5221(10) 0.4126(11) 0.5312(10) 0.104(4) 1.000 Uiso d
C(4) 0.4252(10) -0.015(2) 0.623(2) 0.125(6) 1.000 Uani d
C(5) 0.219(2) -0.173(2) 0.559(2) 0.096(7) 1.000 Uiso d
C(6) -0.074(2) -0.101(2) 0.256(2) 0.125(7) 1.000 Uani d
C(7) 0.050(2) -0.085(2) 0.344(2) 0.117(7) 1.000 Uani d
C(8) 0.089(2) -0.171(2) 0.458(2) 0.112(8) 1.000 Uani d
C(9) -0.012(2) -0.269(2) 0.483(2) 0.127(8) 1.000 Uani d
C(10) -0.133(2) -0.272(2) 0.386(2) 0.139(8) 1.000 Uani d
H(1) 0.6070 0.1152 0.6096 0.072 1.000 Uiso c
H(2) 0.3560 0.2686 0.4398 0.101 1.000 Uiso c
H(3) 0.6177 0.3926 0.5928 0.108 1.000 Uiso c
H(4) 0.4335 0.0687 0.6953 0.116 1.000 Uiso c
H(5) 0.4712 -0.1275 0.6663 0.116 1.000 Uiso c
H(6) -0.1940 -0.3361 0.4086 0.128 1.000 Uiso c
H(7) 0.0140 -0.3307 0.5661 0.116 1.000 Uiso c
H(8) 0.1160 -0.0080 0.3190 0.140 1.000 Uiso c
H(9) -0.1023 -0.0314 0.1789 0.134 1.000 Uiso c

loop_
_atom_site_aniso_label
_atom_site_aniso_U_11
_atom_site_aniso_U_22
_atom_site_aniso_U_33
_atom_site_aniso_U_12
_atom_site_aniso_U_13
_atom_site_aniso_U_23
O(1) 0.179(8) 0.117(6) 0.139(11) -0.025(7) 0.020(8) 0.022(7)
O(2) 0.112(8) 0.079(5) 0.153(10) 0.004(6) 0.058(6) 0.005(6)
N(1) 0.138(12) 0.11(1) 0.16(1) 0.000(8) 0.084(11) -0.014(10)
C(4) 0.099(10) 0.114(10) 0.18(2) 0.018(10) 0.071(7) 0.010(10)
C(6) 0.14(1) 0.15(1) 0.09(1) -0.028(13) 0.049(11) -0.015(13)
C(7) 0.146(12) 0.094(12) 0.10(2) -0.03(1) 0.040(12) -0.020(13)
C(8) 0.15(2) 0.09(2) 0.11(1) 0.038(10) 0.07(2) -0.004(11)
C(9) 0.18(2) 0.065(10) 0.15(2) 0.02(1) 0.086(13) 0.017(12)
C(10) 0.17(2) 0.09(1) 0.17(2) -0.01(2) 0.086(13) -0.00(2)

loop_
_atom_type_symbol
_atom_type_oxidation_number
_atom_type_number_in_cell
_atom_type_scat_dispersion_real
_atom_type_scat_dispersion_imag
_atom_type_scat_source
C 0 40 0.002 0.002
;International Tables for Crystallography
(1992, Vol. C, Table 6.1.1.2)
;
H 0 36 0.000 0.000
;International Tables for Crystallography
(1992, Vol. C, Table 6.1.1.2)
;
N 0 4 0.004 0.003
;International Tables for Crystallography
(1992, Vol. C, Table 6.1.1.2)
;
O 0 8 0.008 0.006
;International Tables for Crystallography
(1992, Vol. C, Table 6.1.1.2)
;

loop_
_geom_angle_atom_site_label_1
_geom_angle_atom_site_label_2
_geom_angle_atom_site_label_3
_geom_angle
_geom_angle_site_symmetry_1
_geom_angle_site_symmetry_2
_geom_angle_site_symmetry_3
_geom_angle_publ_flag
C4 O2 C5 117.6(25) . . . ?
C6 N1 C10 118.9(30) . . . ?
C1 C1 C2 109.7(25) 3_656 3_656 3_656 ?
C1 C1 C4 109.9(21) 3_656 3_656 3_656 ?
C1 C1 H1 105.9 3_656 3_656 3_656 no
C2 C1 C4 114.7(18) . . . ?
C2 C1 H1 94.1 . . . no
C4 C1 H1 121.3 . . . no
C1 C2 C3 126.6(13) . . . ?
C1 C2 H2 114.8 . . . no
C3 C2 H2 118.6 . . . no
C2 C3 C3 124.4(21) . . . ?
C2 C3 H3 113.3 . . . no
C3 C3 H3 121.6 3_666 3_666 3_666 no
O2 C4 C1 107.4(26) . . . ?
O2 C4 H4 114.0 . . . no
O2 C4 H5 116.4 . . . no
C1 C4 H4 107.8 . . . no
C1 C4 H5 108.5 . . . no
H4 C4 H5 102.4 . . . no
O1 C5 O2 119.7(31) . . . ?
O1 C5 C8 131.7(37) . . . ?
O2 C5 C8 108.5(31) . . . ?
N1 C6 C7 121.5(32) . . . ?
N1 C6 H9 116.8 . . . no
C7 C6 H9 121.0 . . . no
C6 C7 C8 121.8(35) . . . ?
C6 C7 H8 116.5 . . . no
C8 C7 H8 121.6 . . . no
C5 C8 C7 127.8(37) . . . ?
C5 C8 C9 115.6(33) . . . ?
C7 C8 C9 116.6(30) . . . ?
C8 C9 C10 115.2(28) . . . ?
C8 C9 H7 118.2 . . . no
C10 C9 H7 126.5 . . . no
N1 C10 C9 125.7(30) . . . ?
N1 C10 H6 123.1 . . . no
C9 C10 H6 111.1 . . . no

loop_
_geom_bond_atom_site_label_1
_geom_bond_atom_site_label_2
_geom_bond_distance
_geom_bond_publ_flag
O1 C5 1.17(3) ?
O2 C4 1.43(2) ?
O2 C5 1.38(3) ?
N1 C6 1.32(2) ?
N1 C10 1.30(3) ?
C1 C1 1.66(4) ?
C1 C2 1.52(2) ?
C1 C4 1.49(3) ?
C1 H1 1.14 no
C2 C3 1.29(2) ?
C2 H2 1.05 no
C3 C3 1.44(3) ?
C3 H3 1.03 no
C4 H4 1.01 no
C4 H5 0.98 no
C5 C8 1.45(3) ?
C6 C7 1.36(3) ?
C6 H9 0.96 no
C7 C8 1.37(3) ?
C7 H8 1.06 no
C8 C9 1.46(3) ?
C9 C10 1.38(3) ?
C9 H7 0.99 no
C10 H6 0.94 no

loop_
_geom_contact_atom_site_label_1
_geom_contact_atom_site_label_2
_geom_contact_distance
_geom_contact_site_symmetry_2
_geom_contact_publ_flag
O1 H1 2.7245 2_646 no
O1 H3 2.9394 2_646 no
O1 H6 3.0314 3_546 no
O1 C1 3.58(3) 2_646 no
O2 C10 3.25(3) 3_556 no
O2 N1 3.49(3) 3_556 no
N1 H2 2.5949 2_545 no
N1 H8 2.7102 2_545 no
N1 C5 3.43(4) 3_556 no
N1 C2 3.58(3) 2_545 no
C5 C10 3.48(4) 3_556 no
C6 H7 2.8054 4_544 no
C6 H8 3.0391 2_545 no
C7 C9 3.38(4) 3_556 no
C8 C9 3.43(3) 3_556 no
C8 C8 3.56(4) 3_556 no
C9 H7 2.9366 3_546 no
C9 C9 3.34(5) 3_546 no
C10 H8 3.0060 2_545 no
H4 H5 2.6730 2_656 no
H7 H9 2.4089 4_545 no

loop_
_geom_torsion_atom_site_label_1
_geom_torsion_atom_site_label_2
_geom_torsion_atom_site_label_3
_geom_torsion_atom_site_label_4
_geom_torsion
_geom_torsion_publ_flag
O1 C5 O2 C4 0.8(37) no
O1 C5 C8 C7 -170.4(32) no
O1 C5 C8 C9 12.0(43) no
O2 C4 C1 C1 -61.0(26) no
O2 C4 C1 C2 63.2(23) no
O2 C5 C8 C7 12.1(37) no
O2 C5 C8 C9 -165.5(22) no
N1 C6 C7 C8 5.4(49) no
N1 C10 C9 C8 -2.8(50) no
C1 C1 C2 C3 115.4(20) no
C1 C2 C3 C3 173.2(27) no
C1 C4 O2 C5 157.1(19) no
C2 C1 C1 C2 180.0000 no
C2 C1 C1 C4 53.0(29) no
C2 C3 C3 C2 180.0000 no
C3 C2 C1 C4 120.3(25) no
C4 O2 C5 C8 178.7(20) no
C4 C1 C1 C4 180.0000 no
C5 C8 C7 C6 177.2(30) no
C5 C8 C9 C10 -178.2(29) no
C6 N1 C10 C9 2.8(54) no
C6 C7 C8 C9 -5.3(44) no
C7 C6 N1 C10 -3.8(47) no
C7 C8 C9 C10 3.9(39) no
